data_4308693
loop_
_publ_author_name
'Timothy J. Boyle'
'Scott D. Bunge'
'Paul G. Clem'
'Jacob Richardson'
'Jeffrey T. Dawley'
'Leigh Anna M. Ottley'
'Mark A. Rodriguez'
'Bruce A. Tuttle'
'Gabriel R. Avilucea'
'Ralph G. Tissot'

_publ_section_title
;
Synthesis and Characterization of a Family of Structurally Characterized
Dysprosium Alkoxides for Improved Fatigue-Resistance Characteristics of
PDyZT Thin Films
;
_journal_name_full 'Inorganic Chemistry'
_journal_page_first 1588
_journal_page_last 1600
_journal_paper_doi 10.1021/ic048550b
_journal_volume 44
_journal_year 2005
_chemical_formula_moiety 'C88 H94 Dy2 N8 O6'
_chemical_formula_sum 'C83 H89 Dy2 N7 O6'
_chemical_formula_weight 1605.71
_chemical_name_common '(10) Dy(DMP)3(py)3'
_chemical_name_systematic
; 
 ? 
;
_space_group_IT_number 2
_symmetry_cell_setting triclinic
_symmetry_space_group_name_Hall '-P 1'
_symmetry_space_group_name_H-M 'P -1'
_atom_sites_solution_hydrogens geom
_atom_sites_solution_primary direct
_atom_sites_solution_secondary difmap
_audit_creation_method SHELXL-97
_cell_angle_alpha 81.94(2)
_cell_angle_beta 87.51(2)
_cell_angle_gamma 74.07(2)
_cell_formula_units_Z 2
_cell_length_a 10.712(15)
_cell_length_b 13.799(20)
_cell_length_c 27.84(4)
_cell_measurement_temperature 168(2)
_cell_volume 3918(10)
_computing_cell_refinement 'Bruker SMART'
_computing_data_collection 'Bruker SMART'
_computing_data_reduction 'Bruker SAINT'
_computing_molecular_graphics 'Bruker SHELXTL'
_computing_publication_material 'Bruker SHELXTL'
_computing_structure_refinement 'SHELXL-97 (Sheldrick, 1997)'
_computing_structure_solution 'SHELXS-97 (Sheldrick, 1990)'
_diffrn_ambient_temperature 168(2)
_diffrn_measured_fraction_theta_full 0.889
_diffrn_measured_fraction_theta_max 0.889
_diffrn_measurement_device_type 'CCD area detector'
_diffrn_measurement_method 'phi and omega scans'
_diffrn_radiation_monochromator graphite
_diffrn_radiation_source 'fine-focus sealed tube'
_diffrn_radiation_type MoK\a
_diffrn_radiation_wavelength 0.71073
_diffrn_reflns_av_R_equivalents 0.0583
_diffrn_reflns_av_sigmaI/netI 0.1102
_diffrn_reflns_limit_h_max 14
_diffrn_reflns_limit_h_min -14
_diffrn_reflns_limit_k_max 18
_diffrn_reflns_limit_k_min -17
_diffrn_reflns_limit_l_max 36
_diffrn_reflns_limit_l_min -36
_diffrn_reflns_number 33917
_diffrn_reflns_theta_full 28.46
_diffrn_reflns_theta_max 28.46
_diffrn_reflns_theta_min 1.55
_exptl_absorpt_coefficient_mu 1.951
_exptl_absorpt_correction_type none
_exptl_crystal_colour colorless
_exptl_crystal_density_diffrn 1.428
_exptl_crystal_density_meas 0
_exptl_crystal_density_method 'not measured'
_exptl_crystal_description irregular
_exptl_crystal_F_000 1716
_exptl_crystal_size_max 0.162
_exptl_crystal_size_mid 0.070
_exptl_crystal_size_min 0.040
_refine_diff_density_max 1.540
_refine_diff_density_min -1.716
_refine_diff_density_rms 0.156
_refine_ls_extinction_method none
_refine_ls_goodness_of_fit_ref 1.018
_refine_ls_hydrogen_treatment mixed
_refine_ls_matrix_type full
_refine_ls_number_parameters 895
_refine_ls_number_reflns 17599
_refine_ls_number_restraints 0
_refine_ls_restrained_S_all 1.018
_refine_ls_R_factor_all 0.0987
_refine_ls_R_factor_gt 0.0629
_refine_ls_shift/su_max 0.232
_refine_ls_shift/su_mean 0.002
_refine_ls_structure_factor_coef Fsqd
_refine_ls_weighting_details 'calc w=1/[\s^2^(Fo^2^)+(0.0544P)^2^+0.0000P] where P=(Fo^2^+2Fc^2^)/3'
_refine_ls_weighting_scheme calc
_refine_ls_wR_factor_gt 0.1282
_refine_ls_wR_factor_ref 0.1397
_reflns_number_gt 12027
_reflns_number_total 17599
_reflns_threshold_expression >2sigma(I)
_cod_data_source_file ic048550bsi20041015_025718_06.cif
_cod_data_source_block tjb202a
_cod_depositor_comments
;
The following automatic conversions were performed:
'_symmetry_cell_setting' value 'Triclinic' changed to 'triclinic'
according to '/home/saulius/struct/CIF-dictionaries/cif_core.dic'
dictionary named 'cif_core.dic' version 2.4.1 from 2010-06-29.

Automatic conversion script
Id: cif_fix_enum 1527 2010-12-29 10:47:43Z saulius 
;
_cod_original_cell_volume 3918(9)
_cod_database_code 4308693

loop_
_symmetry_equiv_pos_as_xyz
'x, y, z'
'-x, -y, -z'

loop_
_atom_site_label
_atom_site_type_symbol
_atom_site_fract_x
_atom_site_fract_y
_atom_site_fract_z
_atom_site_U_iso_or_equiv
_atom_site_adp_type
_atom_site_occupancy
_atom_site_symmetry_multiplicity
_atom_site_calc_flag
_atom_site_refinement_flags
_atom_site_disorder_assembly
_atom_site_disorder_group
Dy1 Dy 0.90389(3) 0.87939(2) 0.145322(11) 0.02224(9) Uani 1 1 d . . .
Dy2 Dy 0.70852(3) 0.28501(2) 0.413934(11) 0.02123(9) Uani 1 1 d . . .
N1 N 1.1301(5) 0.8570(4) 0.11092(19) 0.0269(13) Uani 1 1 d . . .
N2 N 0.9870(5) 0.9620(4) 0.20886(19) 0.0263(12) Uani 1 1 d . . .
N3 N 1.0212(6) 0.7201(4) 0.2013(2) 0.0338(14) Uani 1 1 d . . .
N4 N 0.6433(6) 0.2724(4) 0.3269(2) 0.0305(14) Uani 1 1 d . . .
N5 N 0.6680(5) 0.1096(4) 0.4304(2) 0.0267(13) Uani 1 1 d . . .
N6 N 0.4647(5) 0.3434(4) 0.4230(2) 0.0294(13) Uani 1 1 d . . .
N7 N 0.4351(7) 0.4853(5) 0.1459(2) 0.0473(17) Uani 1 1 d . . .
O1 O 0.8732(4) 0.7927(3) 0.09213(16) 0.0275(10) Uani 1 1 d . . .
O2 O 0.8575(4) 1.0245(3) 0.10506(15) 0.0240(10) Uani 1 1 d . . .
O3 O 0.7459(4) 0.8801(3) 0.19283(16) 0.0280(11) Uani 1 1 d . . .
O4 O 0.8989(4) 0.2170(3) 0.39283(15) 0.0269(10) Uani 1 1 d . . .
O5 O 0.6938(4) 0.4364(3) 0.38803(16) 0.0274(10) Uani 1 1 d . . .
O6 O 0.7312(4) 0.2728(3) 0.48991(15) 0.0248(10) Uani 1 1 d . . .
C1 C 0.8280(6) 0.7532(5) 0.0589(2) 0.0272(16) Uani 1 1 d . . .
C2 C 0.7257(7) 0.8110(6) 0.0292(2) 0.0316(17) Uani 1 1 d . . .
C3 C 0.6817(7) 0.7693(7) -0.0061(3) 0.044(2) Uani 1 1 d . . .
H3 H 0.6120 0.8096 -0.0263 0.053 Uiso 1 1 calc R . .
C4 C 0.7365(9) 0.6707(7) -0.0126(3) 0.051(2) Uani 1 1 d . . .
H4 H 0.7064 0.6425 -0.0376 0.061 Uiso 1 1 calc R . .
C5 C 0.8332(8) 0.6135(7) 0.0165(3) 0.046(2) Uani 1 1 d . . .
H5 H 0.8691 0.5441 0.0123 0.055 Uiso 1 1 calc R . .
C6 C 0.8821(7) 0.6520(5) 0.0520(3) 0.0334(17) Uani 1 1 d . . .
C7 C 0.6720(6) 0.9182(5) 0.0376(3) 0.0350(18) Uani 1 1 d . . .
H7A H 0.6077 0.9537 0.0126 0.053 Uiso 1 1 calc R . .
H7B H 0.7423 0.9514 0.0361 0.053 Uiso 1 1 calc R . .
H7C H 0.6306 0.9204 0.0696 0.053 Uiso 1 1 calc R . .
C8 C 0.9902(8) 0.5906(6) 0.0851(3) 0.055(2) Uani 1 1 d . . .
H8A H 1.0202 0.5214 0.0765 0.082 Uiso 1 1 calc R . .
H8B H 0.9590 0.5882 0.1187 0.082 Uiso 1 1 calc R . .
H8C H 1.0623 0.6222 0.0816 0.082 Uiso 1 1 calc R . .
C9 C 0.8254(6) 1.1215(5) 0.0891(2) 0.0258(15) Uani 1 1 d . . .
C10 C 0.7028(7) 1.1839(6) 0.0973(2) 0.0333(17) Uani 1 1 d . . .
C11 C 0.6743(8) 1.2850(6) 0.0823(3) 0.045(2) Uani 1 1 d . . .
H11 H 0.5902 1.3266 0.0886 0.054 Uiso 1 1 calc R . .
C12 C 0.7619(8) 1.3283(6) 0.0587(3) 0.045(2) Uani 1 1 d . . .
H12 H 0.7412 1.3998 0.0494 0.054 Uiso 1 1 calc R . .
C13 C 0.8806(8) 1.2676(6) 0.0483(3) 0.0410(19) Uani 1 1 d . . .
H13 H 0.9415 1.2974 0.0305 0.049 Uiso 1 1 calc R . .
C14 C 0.9143(7) 1.1667(5) 0.0626(2) 0.0293(16) Uani 1 1 d . . .
C15 C 0.6043(7) 1.1346(6) 0.1231(3) 0.044(2) Uani 1 1 d . . .
H15A H 0.5187 1.1842 0.1216 0.065 Uiso 1 1 calc R . .
H15B H 0.6297 1.1115 0.1570 0.065 Uiso 1 1 calc R . .
H15C H 0.6005 1.0764 0.1073 0.065 Uiso 1 1 calc R . .
C16 C 1.0405(7) 1.1011(6) 0.0499(3) 0.0387(18) Uani 1 1 d . . .
H16A H 1.0914 1.1427 0.0312 0.058 Uiso 1 1 calc R . .
H16B H 1.0271 1.0511 0.0303 0.058 Uiso 1 1 calc R . .
H16C H 1.0872 1.0658 0.0796 0.058 Uiso 1 1 calc R . .
C17 C 0.6349(6) 0.8786(5) 0.2138(2) 0.0238(14) Uani 1 1 d . . .
C18 C 0.5717(6) 0.8082(5) 0.2023(3) 0.0305(16) Uani 1 1 d . . .
C19 C 0.4549(7) 0.8073(6) 0.2248(3) 0.044(2) Uani 1 1 d . . .
H19 H 0.4104 0.7606 0.2173 0.053 Uiso 1 1 calc R . .
C20 C 0.4024(8) 0.8707(8) 0.2571(3) 0.057(3) Uani 1 1 d . . .
H20 H 0.3217 0.8685 0.2721 0.069 Uiso 1 1 calc R . .
C21 C 0.4634(8) 0.9372(6) 0.2680(3) 0.046(2) Uani 1 1 d . . .
H21 H 0.4243 0.9819 0.2908 0.056 Uiso 1 1 calc R . .
C22 C 0.5792(7) 0.9433(5) 0.2478(3) 0.0352(18) Uani 1 1 d . . .
C23 C 0.6323(7) 0.7352(6) 0.1681(3) 0.045(2) Uani 1 1 d . . .
H23A H 0.5805 0.6870 0.1672 0.067 Uiso 1 1 calc R . .
H23B H 0.7204 0.6981 0.1790 0.067 Uiso 1 1 calc R . .
H23C H 0.6361 0.7723 0.1356 0.067 Uiso 1 1 calc R . .
C24 C 0.6492(8) 1.0147(6) 0.2606(3) 0.048(2) Uani 1 1 d . . .
H24A H 0.5894 1.0677 0.2769 0.072 Uiso 1 1 calc R . .
H24B H 0.6834 1.0462 0.2311 0.072 Uiso 1 1 calc R . .
H24C H 0.7212 0.9777 0.2824 0.072 Uiso 1 1 calc R . .
C25 C 1.2276(6) 0.8801(5) 0.1312(3) 0.0315(16) Uani 1 1 d . . .
H25 H 1.2172 0.8969 0.1634 0.038 Uiso 1 1 calc R . .
C26 C 1.3392(7) 0.8803(6) 0.1076(3) 0.0358(18) Uani 1 1 d . . .
H26 H 1.4053 0.8989 0.1228 0.043 Uiso 1 1 calc R . .
C27 C 1.3587(7) 0.8538(6) 0.0618(3) 0.0387(19) Uani 1 1 d . . .
H27 H 1.4376 0.8541 0.0450 0.046 Uiso 1 1 calc R . .
C28 C 1.2619(7) 0.8268(6) 0.0407(3) 0.0364(18) Uani 1 1 d . . .
H28 H 1.2726 0.8054 0.0094 0.044 Uiso 1 1 calc R . .
C29 C 1.1505(6) 0.8319(5) 0.0664(2) 0.0286(15) Uani 1 1 d . . .
H29 H 1.0817 0.8163 0.0515 0.034 Uiso 1 1 calc R . .
C30 C 1.0031(7) 0.9267(5) 0.2553(3) 0.0358(18) Uani 1 1 d . . .
H30 H 0.9882 0.8622 0.2657 0.043 Uiso 1 1 calc R . .
C31 C 1.0394(7) 0.9750(6) 0.2897(3) 0.0398(19) Uani 1 1 d . . .
H31 H 1.0474 0.9456 0.3227 0.048 Uiso 1 1 calc R . .
C32 C 1.0635(7) 1.0650(6) 0.2754(3) 0.0364(18) Uani 1 1 d . . .
H32 H 1.0922 1.0997 0.2980 0.044 Uiso 1 1 calc R . .
C33 C 1.0458(8) 1.1061(6) 0.2276(3) 0.0423(19) Uani 1 1 d . . .
H33 H 1.0595 1.1707 0.2166 0.051 Uiso 1 1 calc R . .
C34 C 1.0078(7) 1.0516(5) 0.1959(2) 0.0327(17) Uani 1 1 d . . .
H34 H 0.9959 1.0803 0.1628 0.039 Uiso 1 1 calc R . .
C35 C 1.1452(7) 0.6682(5) 0.1958(3) 0.0385(18) Uani 1 1 d . . .
H35 H 1.1907 0.6869 0.1675 0.046 Uiso 1 1 calc R . .
C36 C 1.2088(8) 0.5902(6) 0.2288(3) 0.055(3) Uani 1 1 d . . .
H36 H 1.2971 0.5556 0.2235 0.066 Uiso 1 1 calc R . .
C37 C 1.1448(9) 0.5615(7) 0.2698(3) 0.063(3) Uani 1 1 d . . .
H37 H 1.1882 0.5072 0.2932 0.075 Uiso 1 1 calc R . .
C38 C 1.0188(8) 0.6116(6) 0.2762(3) 0.048(2) Uani 1 1 d . . .
H38 H 0.9720 0.5935 0.3043 0.058 Uiso 1 1 calc R . .
C39 C 0.9609(7) 0.6888(5) 0.2413(3) 0.0359(18) Uani 1 1 d . . .
H39 H 0.8720 0.7227 0.2457 0.043 Uiso 1 1 calc R . .
C40 C 1.0216(6) 0.1880(5) 0.3813(2) 0.0255(15) Uani 1 1 d . . .
C41 C 1.0777(7) 0.2544(6) 0.3512(2) 0.0306(16) Uani 1 1 d . . .
C42 C 1.2066(7) 0.2210(7) 0.3389(3) 0.048(2) Uani 1 1 d . . .
H42 H 1.2455 0.2647 0.3177 0.058 Uiso 1 1 calc R . .
C43 C 1.2785(8) 0.1272(8) 0.3565(3) 0.054(2) Uani 1 1 d . . .
H43 H 1.3683 0.1063 0.3487 0.064 Uiso 1 1 calc R . .
C44 C 1.2221(7) 0.0613(6) 0.3858(3) 0.043(2) Uani 1 1 d . . .
H44 H 1.2733 -0.0053 0.3971 0.052 Uiso 1 1 calc R . .
C45 C 1.0937(7) 0.0903(5) 0.3987(2) 0.0308(16) Uani 1 1 d . . .
C46 C 1.0012(7) 0.3576(6) 0.3326(3) 0.046(2) Uani 1 1 d . . .
H46A H 1.0038 0.4041 0.3559 0.070 Uiso 1 1 calc R . .
H46B H 0.9111 0.3575 0.3280 0.070 Uiso 1 1 calc R . .
H46C H 1.0377 0.3800 0.3015 0.070 Uiso 1 1 calc R . .
C47 C 1.0296(9) 0.0205(6) 0.4285(3) 0.052(2) Uani 1 1 d . . .
H47A H 1.0938 -0.0445 0.4384 0.078 Uiso 1 1 calc R . .
H47B H 0.9613 0.0090 0.4095 0.078 Uiso 1 1 calc R . .
H47C H 0.9912 0.0506 0.4574 0.078 Uiso 1 1 calc R . .
C48 C 0.7183(6) 0.5260(5) 0.3773(2) 0.0248(15) Uani 1 1 d . . .
C49 C 0.6685(6) 0.5889(5) 0.3349(3) 0.0291(16) Uani 1 1 d . . .
C50 C 0.6934(7) 0.6825(5) 0.3257(3) 0.0336(17) Uani 1 1 d . . .
H50 H 0.6593 0.7266 0.2972 0.040 Uiso 1 1 calc R . .
C51 C 0.7654(7) 0.7135(5) 0.3563(3) 0.0384(19) Uani 1 1 d . . .
H51 H 0.7812 0.7785 0.3492 0.046 Uiso 1 1 calc R . .
C52 C 0.8143(7) 0.6509(5) 0.3968(3) 0.0336(17) Uani 1 1 d . . .
H52 H 0.8652 0.6730 0.4179 0.040 Uiso 1 1 calc R . .
C53 C 0.7933(6) 0.5564(5) 0.4089(2) 0.0254(15) Uani 1 1 d . . .
C54 C 0.5921(8) 0.5534(6) 0.3009(3) 0.0414(19) Uani 1 1 d . . .
H54A H 0.5692 0.6045 0.2721 0.062 Uiso 1 1 calc R . .
H54B H 0.5127 0.5435 0.3171 0.062 Uiso 1 1 calc R . .
H54C H 0.6442 0.4889 0.2910 0.062 Uiso 1 1 calc R . .
C55 C 0.8422(7) 0.4894(6) 0.4538(3) 0.0398(19) Uani 1 1 d . . .
H55A H 0.8944 0.5210 0.4714 0.060 Uiso 1 1 calc R . .
H55B H 0.8961 0.4238 0.4458 0.060 Uiso 1 1 calc R . .
H55C H 0.7689 0.4788 0.4741 0.060 Uiso 1 1 calc R . .
C56 C 0.7506(6) 0.2671(5) 0.5371(2) 0.0231(14) Uani 1 1 d . . .
C57 C 0.8761(6) 0.2483(5) 0.5549(2) 0.0221(14) Uani 1 1 d . . .
C58 C 0.8909(7) 0.2432(5) 0.6045(2) 0.0316(16) Uani 1 1 d . . .
H58 H 0.9759 0.2302 0.6170 0.038 Uiso 1 1 calc R . .
C59 C 0.7890(7) 0.2559(5) 0.6360(3) 0.0350(17) Uani 1 1 d . . .
H59 H 0.8026 0.2539 0.6697 0.042 Uiso 1 1 calc R . .
C60 C 0.6670(7) 0.2716(5) 0.6187(3) 0.0338(17) Uani 1 1 d . . .
H60 H 0.5958 0.2780 0.6407 0.041 Uiso 1 1 calc R . .
C61 C 0.6458(6) 0.2782(5) 0.5698(2) 0.0282(15) Uani 1 1 d . . .
C62 C 0.9882(6) 0.2334(5) 0.5206(3) 0.0347(17) Uani 1 1 d . . .
H62A H 0.9947 0.2997 0.5044 0.052 Uiso 1 1 calc R . .
H62B H 0.9754 0.1923 0.4962 0.052 Uiso 1 1 calc R . .
H62C H 1.0684 0.1984 0.5385 0.052 Uiso 1 1 calc R . .
C63 C 0.5137(6) 0.2993(6) 0.5495(3) 0.0400(19) Uani 1 1 d . . .
H63A H 0.4509 0.2976 0.5761 0.060 Uiso 1 1 calc R . .
H63B H 0.5122 0.2476 0.5289 0.060 Uiso 1 1 calc R . .
H63C H 0.4909 0.3666 0.5301 0.060 Uiso 1 1 calc R . .
C64 C 0.5307(7) 0.3105(6) 0.3074(3) 0.0401(19) Uani 1 1 d . . .
H64 H 0.4605 0.3305 0.3292 0.048 Uiso 1 1 calc R . .
C65 C 0.4993(8) 0.3258(6) 0.2601(3) 0.047(2) Uani 1 1 d . . .
H65 H 0.4121 0.3536 0.2496 0.056 Uiso 1 1 calc R . .
C66 C 0.5978(9) 0.2996(6) 0.2282(3) 0.051(2) Uani 1 1 d . . .
H66 H 0.5818 0.3089 0.1944 0.061 Uiso 1 1 calc R . .
C67 C 0.7198(9) 0.2597(7) 0.2458(3) 0.050(2) Uani 1 1 d . . .
H67 H 0.7911 0.2411 0.2243 0.060 Uiso 1 1 calc R . .
C68 C 0.7393(8) 0.2463(6) 0.2948(3) 0.043(2) Uani 1 1 d . . .
H68 H 0.8251 0.2171 0.3067 0.052 Uiso 1 1 calc R . .
C69 C 0.6889(7) 0.0602(5) 0.4757(3) 0.0323(17) Uani 1 1 d . . .
H69 H 0.7083 0.0947 0.5005 0.039 Uiso 1 1 calc R . .
C70 C 0.6831(7) -0.0376(5) 0.4874(3) 0.0364(18) Uani 1 1 d . . .
H70 H 0.6966 -0.0703 0.5198 0.044 Uiso 1 1 calc R . .
C71 C 0.6577(7) -0.0880(5) 0.4517(3) 0.0378(18) Uani 1 1 d . . .
H71 H 0.6537 -0.1565 0.4590 0.045 Uiso 1 1 calc R . .
C72 C 0.6380(7) -0.0390(5) 0.4056(3) 0.041(2) Uani 1 1 d . . .
H72 H 0.6220 -0.0732 0.3802 0.050 Uiso 1 1 calc R . .
C73 C 0.6417(7) 0.0597(5) 0.3966(3) 0.0369(18) Uani 1 1 d . . .
H73 H 0.6247 0.0943 0.3646 0.044 Uiso 1 1 calc R . .
C74 C 0.3879(7) 0.2835(6) 0.4330(2) 0.0335(17) Uani 1 1 d . . .
H74 H 0.4258 0.2121 0.4389 0.040 Uiso 1 1 calc R . .
C75 C 0.2564(7) 0.3195(6) 0.4353(3) 0.0389(19) Uani 1 1 d . . .
H75 H 0.2036 0.2739 0.4412 0.047 Uiso 1 1 calc R . .
C76 C 0.2020(7) 0.4212(6) 0.4289(3) 0.043(2) Uani 1 1 d . . .
H76 H 0.1105 0.4482 0.4307 0.052 Uiso 1 1 calc R . .
C77 C 0.2807(7) 0.4839(6) 0.4199(3) 0.0409(19) Uani 1 1 d . . .
H77 H 0.2457 0.5557 0.4160 0.049 Uiso 1 1 calc R . .
C78 C 0.4091(6) 0.4422(5) 0.4167(3) 0.0317(16) Uani 1 1 d . . .
H78 H 0.4632 0.4866 0.4095 0.038 Uiso 1 1 calc R . .
C79 C 0.5350(8) 0.5195(6) 0.1341(3) 0.050(2) Uani 1 1 d . . .
H79 H 0.5991 0.5103 0.1581 0.060 Uiso 1 1 calc R . .
C80 C 0.5533(8) 0.5675(6) 0.0895(4) 0.053(2) Uani 1 1 d . . .
H80 H 0.6275 0.5924 0.0831 0.063 Uiso 1 1 calc R . .
C81 C 0.4658(10) 0.5797(6) 0.0543(3) 0.053(2) Uani 1 1 d . . .
H81 H 0.4777 0.6120 0.0227 0.063 Uiso 1 1 calc R . .
C82 C 0.3622(9) 0.5451(7) 0.0652(4) 0.065(3) Uani 1 1 d . . .
H82 H 0.2987 0.5517 0.0413 0.078 Uiso 1 1 calc R . .
C83 C 0.3489(9) 0.4998(6) 0.1115(4) 0.056(2) Uani 1 1 d . . .
H83 H 0.2730 0.4776 0.1192 0.068 Uiso 1 1 calc R . .

loop_
_atom_site_aniso_label
_atom_site_aniso_U_11
_atom_site_aniso_U_22
_atom_site_aniso_U_33
_atom_site_aniso_U_23
_atom_site_aniso_U_13
_atom_site_aniso_U_12
Dy1 0.02050(17) 0.02639(18) 0.02056(18) -0.00453(14) 0.00084(13) -0.00699(14)
Dy2 0.01910(17) 0.02096(17) 0.02395(18) -0.00254(13) -0.00073(13) -0.00609(13)
N1 0.020(3) 0.032(3) 0.026(3) 0.001(3) -0.003(2) -0.006(2)
N2 0.029(3) 0.028(3) 0.024(3) -0.003(2) 0.001(2) -0.012(3)
N3 0.035(3) 0.022(3) 0.036(4) -0.002(3) 0.005(3) 0.004(3)
N4 0.040(4) 0.021(3) 0.033(3) -0.001(3) -0.007(3) -0.011(3)
N5 0.021(3) 0.026(3) 0.031(3) -0.004(3) -0.001(2) -0.003(2)
N6 0.025(3) 0.033(3) 0.029(3) 0.000(3) 0.000(3) -0.008(3)
N7 0.043(4) 0.050(4) 0.045(4) -0.004(3) -0.003(3) -0.007(3)
O1 0.026(2) 0.030(3) 0.029(3) -0.011(2) 0.000(2) -0.008(2)
O2 0.014(2) 0.028(3) 0.029(3) -0.003(2) -0.0042(19) -0.0054(19)
O3 0.024(2) 0.032(3) 0.031(3) -0.010(2) 0.010(2) -0.011(2)
O4 0.023(2) 0.029(3) 0.027(3) -0.001(2) -0.001(2) -0.006(2)
O5 0.031(3) 0.018(2) 0.034(3) 0.001(2) -0.005(2) -0.009(2)
O6 0.022(2) 0.033(3) 0.019(2) -0.001(2) -0.0008(19) -0.008(2)
C1 0.025(4) 0.039(4) 0.023(4) -0.013(3) 0.015(3) -0.016(3)
C2 0.028(4) 0.050(5) 0.019(4) 0.000(3) 0.000(3) -0.015(3)
C3 0.029(4) 0.081(7) 0.027(4) 0.002(4) -0.007(3) -0.025(4)
C4 0.057(6) 0.078(7) 0.035(5) -0.036(5) 0.010(4) -0.038(5)
C5 0.054(5) 0.053(5) 0.045(5) -0.025(4) 0.020(4) -0.033(5)
C6 0.033(4) 0.034(4) 0.038(4) -0.014(3) 0.008(3) -0.014(3)
C7 0.015(3) 0.036(4) 0.050(5) -0.001(4) -0.003(3) -0.001(3)
C8 0.040(5) 0.034(5) 0.086(7) -0.017(5) -0.002(5) 0.002(4)
C9 0.023(4) 0.031(4) 0.023(4) -0.005(3) -0.005(3) -0.005(3)
C10 0.033(4) 0.043(5) 0.026(4) -0.004(3) -0.002(3) -0.016(3)
C11 0.049(5) 0.040(5) 0.034(5) 0.000(4) 0.000(4) 0.007(4)
C12 0.066(6) 0.025(4) 0.039(5) -0.004(4) 0.001(4) -0.003(4)
C13 0.054(5) 0.040(5) 0.030(4) -0.003(4) -0.004(4) -0.015(4)
C14 0.029(4) 0.031(4) 0.026(4) -0.006(3) -0.007(3) -0.003(3)
C15 0.029(4) 0.048(5) 0.050(5) -0.013(4) 0.010(4) -0.002(4)
C16 0.031(4) 0.047(5) 0.038(5) 0.004(4) 0.002(3) -0.015(4)
C17 0.020(3) 0.029(4) 0.018(3) 0.000(3) 0.002(3) -0.001(3)
C18 0.019(3) 0.035(4) 0.035(4) 0.004(3) -0.001(3) -0.007(3)
C19 0.033(4) 0.050(5) 0.048(5) 0.009(4) -0.010(4) -0.015(4)
C20 0.035(5) 0.082(7) 0.044(5) 0.010(5) 0.013(4) -0.008(5)
C21 0.050(5) 0.053(5) 0.034(5) -0.014(4) 0.013(4) -0.009(4)
C22 0.039(4) 0.031(4) 0.030(4) -0.010(3) 0.005(3) 0.001(3)
C23 0.043(5) 0.055(5) 0.048(5) -0.021(4) -0.001(4) -0.025(4)
C24 0.077(6) 0.037(5) 0.034(5) -0.015(4) 0.011(4) -0.017(4)
C25 0.024(4) 0.041(4) 0.029(4) -0.008(3) -0.002(3) -0.005(3)
C26 0.022(4) 0.053(5) 0.033(4) -0.003(4) -0.005(3) -0.011(3)
C27 0.028(4) 0.050(5) 0.033(4) 0.005(4) 0.009(3) -0.008(4)
C28 0.030(4) 0.049(5) 0.028(4) -0.004(4) 0.004(3) -0.008(4)
C29 0.024(4) 0.037(4) 0.025(4) -0.004(3) -0.004(3) -0.007(3)
C30 0.051(5) 0.027(4) 0.034(4) -0.002(3) -0.003(4) -0.018(4)
C31 0.055(5) 0.037(4) 0.024(4) -0.005(3) -0.009(4) -0.004(4)
C32 0.038(4) 0.049(5) 0.030(4) -0.018(4) -0.004(3) -0.019(4)
C33 0.058(5) 0.040(5) 0.034(5) -0.011(4) 0.006(4) -0.019(4)
C34 0.043(4) 0.036(4) 0.022(4) 0.003(3) -0.006(3) -0.019(3)
C35 0.033(4) 0.032(4) 0.042(5) 0.005(4) 0.009(3) -0.002(3)
C36 0.033(5) 0.043(5) 0.074(7) 0.013(5) 0.012(4) 0.004(4)
C37 0.055(6) 0.048(6) 0.064(6) 0.024(5) 0.003(5) 0.005(5)
C38 0.060(6) 0.037(5) 0.035(5) 0.010(4) 0.018(4) -0.001(4)
C39 0.034(4) 0.030(4) 0.042(5) -0.005(3) 0.012(3) -0.007(3)
C40 0.024(4) 0.029(4) 0.025(4) -0.014(3) -0.004(3) -0.004(3)
C41 0.029(4) 0.044(4) 0.025(4) -0.014(3) -0.001(3) -0.015(3)
C42 0.032(4) 0.071(6) 0.050(5) -0.036(5) 0.007(4) -0.017(4)
C43 0.025(4) 0.090(7) 0.054(6) -0.041(5) -0.001(4) -0.013(5)
C44 0.038(5) 0.045(5) 0.039(5) -0.023(4) -0.015(4) 0.013(4)
C45 0.028(4) 0.034(4) 0.028(4) -0.011(3) -0.013(3) 0.000(3)
C46 0.039(5) 0.047(5) 0.051(5) 0.005(4) 0.011(4) -0.014(4)
C47 0.075(6) 0.031(4) 0.037(5) -0.003(4) -0.007(4) 0.004(4)
C48 0.020(3) 0.028(4) 0.027(4) -0.010(3) 0.009(3) -0.007(3)
C49 0.025(4) 0.024(4) 0.037(4) -0.006(3) 0.005(3) -0.004(3)
C50 0.030(4) 0.028(4) 0.037(4) 0.007(3) 0.010(3) -0.007(3)
C51 0.039(4) 0.025(4) 0.058(5) -0.011(4) 0.011(4) -0.017(3)
C52 0.029(4) 0.036(4) 0.039(4) -0.014(4) 0.005(3) -0.010(3)
C53 0.019(3) 0.028(4) 0.029(4) -0.012(3) -0.001(3) -0.002(3)
C54 0.050(5) 0.041(5) 0.034(4) 0.006(4) -0.009(4) -0.018(4)
C55 0.036(4) 0.042(5) 0.044(5) -0.001(4) -0.010(4) -0.015(4)
C56 0.028(4) 0.016(3) 0.024(4) 0.000(3) 0.001(3) -0.006(3)
C57 0.018(3) 0.021(3) 0.028(4) -0.003(3) -0.002(3) -0.006(3)
C58 0.029(4) 0.032(4) 0.031(4) 0.001(3) -0.007(3) -0.005(3)
C59 0.044(5) 0.041(4) 0.022(4) -0.004(3) -0.002(3) -0.013(4)
C60 0.038(4) 0.036(4) 0.029(4) -0.005(3) 0.010(3) -0.014(3)
C61 0.025(4) 0.030(4) 0.031(4) -0.006(3) -0.001(3) -0.009(3)
C62 0.020(4) 0.031(4) 0.050(5) -0.004(3) 0.004(3) -0.003(3)
C63 0.015(3) 0.070(6) 0.036(4) -0.016(4) 0.009(3) -0.011(4)
C64 0.020(4) 0.058(5) 0.047(5) -0.011(4) 0.012(3) -0.017(4)
C65 0.049(5) 0.046(5) 0.046(5) -0.006(4) -0.029(4) -0.010(4)
C66 0.074(7) 0.046(5) 0.033(5) 0.000(4) -0.020(5) -0.017(5)
C67 0.059(6) 0.063(6) 0.031(5) -0.008(4) 0.011(4) -0.021(5)
C68 0.044(5) 0.051(5) 0.038(5) -0.013(4) 0.001(4) -0.014(4)
C69 0.037(4) 0.027(4) 0.035(4) 0.004(3) -0.006(3) -0.015(3)
C70 0.048(5) 0.029(4) 0.031(4) 0.002(3) -0.007(4) -0.010(4)
C71 0.036(4) 0.018(4) 0.058(5) 0.002(4) -0.005(4) -0.008(3)
C72 0.048(5) 0.028(4) 0.052(5) -0.001(4) -0.019(4) -0.014(4)
C73 0.053(5) 0.031(4) 0.029(4) -0.002(3) -0.004(4) -0.015(4)
C74 0.032(4) 0.035(4) 0.032(4) -0.007(3) -0.004(3) -0.005(3)
C75 0.029(4) 0.045(5) 0.046(5) -0.015(4) 0.006(4) -0.012(4)
C76 0.019(4) 0.057(6) 0.054(5) -0.021(4) 0.002(3) -0.006(4)
C77 0.037(4) 0.028(4) 0.058(5) -0.013(4) 0.005(4) -0.005(3)
C78 0.027(4) 0.026(4) 0.042(4) -0.002(3) -0.006(3) -0.009(3)
C79 0.050(5) 0.053(6) 0.052(6) -0.016(5) -0.009(4) -0.014(4)
C80 0.046(5) 0.047(5) 0.068(7) -0.016(5) 0.014(5) -0.014(4)
C81 0.081(7) 0.031(5) 0.044(5) 0.001(4) 0.017(5) -0.017(5)
C82 0.057(6) 0.057(6) 0.069(7) 0.005(5) -0.007(5) -0.002(5)
C83 0.046(5) 0.039(5) 0.079(7) 0.001(5) 0.004(5) -0.009(4)

loop_
_atom_type_symbol
_atom_type_description
_atom_type_scat_dispersion_real
_atom_type_scat_dispersion_imag
_atom_type_scat_source
C C 0.0033 0.0016 'International Tables Vol C Tables 4.2.6.8 and 6.1.1.4'
H H 0.0000 0.0000 'International Tables Vol C Tables 4.2.6.8 and 6.1.1.4'
N N 0.0061 0.0033 'International Tables Vol C Tables 4.2.6.8 and 6.1.1.4'
O O 0.0106 0.0060 'International Tables Vol C Tables 4.2.6.8 and 6.1.1.4'
Dy Dy -0.1892 4.4098 'International Tables Vol C Tables 4.2.6.8 and 6.1.1.4'

loop_
_geom_angle_atom_site_label_1
_geom_angle_atom_site_label_2
_geom_angle_atom_site_label_3
_geom_angle
_geom_angle_site_symmetry_1
_geom_angle_site_symmetry_3
_geom_angle_publ_flag
O2 Dy1 O3 104.87(17) . . ?
O2 Dy1 O1 99.98(19) . . ?
O3 Dy1 O1 102.91(18) . . ?
O2 Dy1 N1 86.68(17) . . ?
O3 Dy1 N1 163.19(18) . . ?
O1 Dy1 N1 86.70(18) . . ?
O2 Dy1 N2 85.42(19) . . ?
O3 Dy1 N2 85.15(19) . . ?
O1 Dy1 N2 168.64(17) . . ?
N1 Dy1 N2 83.62(19) . . ?
O2 Dy1 N3 162.14(18) . . ?
O3 Dy1 N3 84.78(19) . . ?
O1 Dy1 N3 92.2(2) . . ?
N1 Dy1 N3 81.04(19) . . ?
N2 Dy1 N3 80.4(2) . . ?
O5 Dy2 O4 100.41(18) . . ?
O5 Dy2 O6 105.23(17) . . ?
O4 Dy2 O6 100.78(17) . . ?
O5 Dy2 N6 85.03(18) . . ?
O4 Dy2 N6 165.40(18) . . ?
O6 Dy2 N6 90.70(17) . . ?
O5 Dy2 N5 163.22(17) . . ?
O4 Dy2 N5 89.29(18) . . ?
O6 Dy2 N5 86.11(17) . . ?
N6 Dy2 N5 82.46(18) . . ?
O5 Dy2 N4 85.24(18) . . ?
O4 Dy2 N4 85.97(19) . . ?
O6 Dy2 N4 166.09(17) . . ?
N6 Dy2 N4 80.96(19) . . ?
N5 Dy2 N4 81.79(17) . . ?
C29 N1 C25 116.6(6) . . ?
C29 N1 Dy1 117.3(4) . . ?
C25 N1 Dy1 125.5(4) . . ?
C34 N2 C30 115.4(6) . . ?
C34 N2 Dy1 118.4(4) . . ?
C30 N2 Dy1 126.0(4) . . ?
C35 N3 C39 115.8(6) . . ?
C35 N3 Dy1 124.3(5) . . ?
C39 N3 Dy1 119.6(5) . . ?
C64 N4 C68 113.7(7) . . ?
C64 N4 Dy2 126.9(5) . . ?
C68 N4 Dy2 117.3(5) . . ?
C73 N5 C69 117.7(6) . . ?
C73 N5 Dy2 124.6(5) . . ?
C69 N5 Dy2 117.3(4) . . ?
C74 N6 C78 116.9(6) . . ?
C74 N6 Dy2 125.4(5) . . ?
C78 N6 Dy2 117.6(4) . . ?
C79 N7 C83 115.9(8) . . ?
C1 O1 Dy1 167.1(4) . . ?
C9 O2 Dy1 167.7(4) . . ?
C17 O3 Dy1 167.3(4) . . ?
C40 O4 Dy2 170.7(4) . . ?
C48 O5 Dy2 163.3(4) . . ?
C56 O6 Dy2 177.1(4) . . ?
O1 C1 C2 121.1(6) . . ?
O1 C1 C6 120.8(6) . . ?
C2 C1 C6 118.1(6) . . ?
C3 C2 C1 120.4(7) . . ?
C3 C2 C7 123.4(7) . . ?
C1 C2 C7 116.2(6) . . ?
C4 C3 C2 120.7(7) . . ?
C5 C4 C3 119.6(7) . . ?
C4 C5 C6 122.0(8) . . ?
C5 C6 C1 119.2(7) . . ?
C5 C6 C8 123.6(7) . . ?
C1 C6 C8 117.1(6) . . ?
O2 C9 C10 121.6(6) . . ?
O2 C9 C14 120.9(6) . . ?
C10 C9 C14 117.5(6) . . ?
C11 C10 C9 120.3(7) . . ?
C11 C10 C15 122.0(7) . . ?
C9 C10 C15 117.7(7) . . ?
C12 C11 C10 121.7(8) . . ?
C11 C12 C13 118.7(8) . . ?
C14 C13 C12 121.9(8) . . ?
C13 C14 C9 119.7(7) . . ?
C13 C14 C16 121.7(7) . . ?
C9 C14 C16 118.5(6) . . ?
O3 C17 C22 121.8(6) . . ?
O3 C17 C18 118.8(6) . . ?
C22 C17 C18 119.4(6) . . ?
C19 C18 C17 118.1(7) . . ?
C19 C18 C23 121.6(7) . . ?
C17 C18 C23 120.3(6) . . ?
C20 C19 C18 121.7(8) . . ?
C19 C20 C21 120.0(8) . . ?
C20 C21 C22 122.5(8) . . ?
C21 C22 C17 118.4(7) . . ?
C21 C22 C24 122.9(7) . . ?
C17 C22 C24 118.7(7) . . ?
C26 C25 N1 122.1(7) . . ?
C25 C26 C27 120.4(7) . . ?
C26 C27 C28 118.8(7) . . ?
C29 C28 C27 117.0(7) . . ?
N1 C29 C28 125.1(7) . . ?
N2 C30 C31 125.5(7) . . ?
C32 C31 C30 118.1(7) . . ?
C31 C32 C33 118.7(7) . . ?
C32 C33 C34 118.5(7) . . ?
N2 C34 C33 123.7(7) . . ?
N3 C35 C36 123.0(7) . . ?
C35 C36 C37 119.5(7) . . ?
C38 C37 C36 119.1(8) . . ?
C37 C38 C39 118.1(7) . . ?
N3 C39 C38 124.5(7) . . ?
O4 C40 C45 119.1(6) . . ?
O4 C40 C41 119.9(6) . . ?
C45 C40 C41 121.1(6) . . ?
C42 C41 C40 118.6(7) . . ?
C42 C41 C46 120.3(7) . . ?
C40 C41 C46 121.1(6) . . ?
C43 C42 C41 120.9(8) . . ?
C42 C43 C44 120.2(8) . . ?
C45 C44 C43 121.2(8) . . ?
C44 C45 C40 117.9(7) . . ?
C44 C45 C47 122.4(7) . . ?
C40 C45 C47 119.6(7) . . ?
O5 C48 C53 119.3(6) . . ?
O5 C48 C49 119.9(6) . . ?
C53 C48 C49 120.8(6) . . ?
C50 C49 C48 118.0(7) . . ?
C50 C49 C54 122.1(7) . . ?
C48 C49 C54 119.8(6) . . ?
C51 C50 C49 121.9(7) . . ?
C52 C51 C50 119.3(7) . . ?
C51 C52 C53 122.6(7) . . ?
C52 C53 C48 117.5(6) . . ?
C52 C53 C55 122.9(6) . . ?
C48 C53 C55 119.6(6) . . ?
O6 C56 C57 120.3(6) . . ?
O6 C56 C61 120.6(6) . . ?
C57 C56 C61 119.1(6) . . ?
C58 C57 C56 117.9(6) . . ?
C58 C57 C62 122.6(6) . . ?
C56 C57 C62 119.5(6) . . ?
C59 C58 C57 122.8(7) . . ?
C58 C59 C60 119.1(7) . . ?
C59 C60 C61 120.9(7) . . ?
C60 C61 C56 120.1(6) . . ?
C60 C61 C63 122.3(6) . . ?
C56 C61 C63 117.6(6) . . ?
N4 C64 C65 128.5(7) . . ?
C64 C65 C66 116.9(8) . . ?
C67 C66 C65 118.4(8) . . ?
C66 C67 C68 119.2(8) . . ?
N4 C68 C67 123.2(8) . . ?
N5 C69 C70 122.2(7) . . ?
C69 C70 C71 119.1(7) . . ?
C72 C71 C70 119.2(7) . . ?
C71 C72 C73 118.9(7) . . ?
N5 C73 C72 122.9(7) . . ?
N6 C74 C75 122.7(7) . . ?
C76 C75 C74 119.1(7) . . ?
C75 C76 C77 118.7(7) . . ?
C78 C77 C76 118.5(7) . . ?
N6 C78 C77 124.1(7) . . ?
N7 C79 C80 123.8(8) . . ?
C81 C80 C79 119.7(8) . . ?
C82 C81 C80 118.0(9) . . ?
C81 C82 C83 118.9(9) . . ?
N7 C83 C82 123.7(9) . . ?

loop_
_geom_bond_atom_site_label_1
_geom_bond_atom_site_label_2
_geom_bond_distance
_geom_bond_site_symmetry_2
_geom_bond_publ_flag
Dy1 O2 2.094(5) . ?
Dy1 O3 2.101(5) . ?
Dy1 O1 2.118(5) . ?
Dy1 N1 2.521(6) . ?
Dy1 N2 2.546(6) . ?
Dy1 N3 2.555(6) . ?
Dy2 O5 2.077(5) . ?
Dy2 O4 2.094(5) . ?
Dy2 O6 2.117(5) . ?
Dy2 N6 2.526(6) . ?
Dy2 N5 2.551(6) . ?
Dy2 N4 2.592(6) . ?
N1 C29 1.325(8) . ?
N1 C25 1.340(8) . ?
N2 C34 1.314(8) . ?
N2 C30 1.317(8) . ?
N3 C35 1.339(9) . ?
N3 C39 1.342(8) . ?
N4 C64 1.287(9) . ?
N4 C68 1.338(9) . ?
N5 C73 1.323(8) . ?
N5 C69 1.345(8) . ?
N6 C74 1.315(9) . ?
N6 C78 1.319(8) . ?
N7 C79 1.296(10) . ?
N7 C83 1.315(10) . ?
O1 C1 1.309(7) . ?
O2 C9 1.305(8) . ?
O3 C17 1.306(7) . ?
O4 C40 1.304(7) . ?
O5 C48 1.324(8) . ?
O6 C56 1.327(7) . ?
C1 C2 1.391(9) . ?
C1 C6 1.395(9) . ?
C2 C3 1.367(10) . ?
C2 C7 1.480(10) . ?
C3 C4 1.361(11) . ?
C4 C5 1.340(11) . ?
C5 C6 1.371(10) . ?
C6 C8 1.498(10) . ?
C9 C10 1.388(9) . ?
C9 C14 1.405(9) . ?
C10 C11 1.353(10) . ?
C10 C15 1.511(10) . ?
C11 C12 1.347(11) . ?
C12 C13 1.361(11) . ?
C13 C14 1.345(10) . ?
C14 C16 1.466(9) . ?
C17 C22 1.395(9) . ?
C17 C18 1.403(9) . ?
C18 C19 1.377(10) . ?
C18 C23 1.483(10) . ?
C19 C20 1.338(11) . ?
C20 C21 1.336(11) . ?
C21 C22 1.359(10) . ?
C22 C24 1.480(10) . ?
C25 C26 1.340(9) . ?
C26 C27 1.366(10) . ?
C27 C28 1.374(10) . ?
C28 C29 1.356(9) . ?
C30 C31 1.366(9) . ?
C31 C32 1.340(10) . ?
C32 C33 1.372(10) . ?
C33 C34 1.376(9) . ?
C35 C36 1.357(10) . ?
C36 C37 1.372(11) . ?
C37 C38 1.355(11) . ?
C38 C39 1.365(10) . ?
C40 C45 1.387(9) . ?
C40 C41 1.395(9) . ?
C41 C42 1.374(10) . ?
C41 C46 1.469(10) . ?
C42 C43 1.348(12) . ?
C43 C44 1.380(12) . ?
C44 C45 1.371(10) . ?
C45 C47 1.475(11) . ?
C48 C53 1.394(9) . ?
C48 C49 1.395(9) . ?
C49 C50 1.376(9) . ?
C49 C54 1.491(9) . ?
C50 C51 1.357(10) . ?
C51 C52 1.351(10) . ?
C52 C53 1.378(9) . ?
C53 C55 1.470(9) . ?
C56 C57 1.397(9) . ?
C56 C61 1.404(9) . ?
C57 C58 1.386(9) . ?
C57 C62 1.489(9) . ?
C58 C59 1.360(9) . ?
C59 C60 1.363(10) . ?
C60 C61 1.375(9) . ?
C61 C63 1.484(9) . ?
C64 C65 1.345(10) . ?
C65 C66 1.353(11) . ?
C66 C67 1.354(11) . ?
C67 C68 1.370(10) . ?
C69 C70 1.360(9) . ?
C70 C71 1.366(10) . ?
C71 C72 1.359(10) . ?
C72 C73 1.361(10) . ?
C74 C75 1.361(10) . ?
C75 C76 1.353(10) . ?
C76 C77 1.359(10) . ?
C77 C78 1.341(9) . ?
C79 C80 1.355(11) . ?
C80 C81 1.347(12) . ?
C81 C82 1.332(12) . ?
C82 C83 1.370(12) . ?
